data_7058420
loop_
_publ_author_name
'Patra, Sarat Chandra'
'Saha Roy, Amit'
'Banerjee, Saswati'
'Banerjee, Ananya'
'Das Saha, Krishna'
'Bhadra, Ranjan'
'Pramanik, Kausikisankar'
'Ghosh, Prasanta'

_publ_section_title
;
 Palladium(ii) and platinum(ii) complexes of glyoxalbis(N-aryl)osazone:
 molecular and electronic structures, anti-microbial activities and
 DNA-binding study
;
_journal_issue 25
_journal_name_full 'New Journal of Chemistry'
_journal_page_first 9891
_journal_paper_doi 10.1039/C9NJ00223E
_journal_volume 43
_journal_year 2019
_chemical_formula_sum 'C14 H12 Cl4 N4 Pd'
_chemical_formula_weight 484.48
_space_group_IT_number 62
_space_group_name_Hall '-P 2ac 2n'
_space_group_name_H-M_alt 'P n m a'
_symmetry_cell_setting orthorhombic
_symmetry_space_group_name_Hall '-P 2ac 2n'
_symmetry_space_group_name_H-M 'P n m a'
_atom_sites_solution_hydrogens geom
_atom_sites_solution_primary direct
_atom_sites_solution_secondary difmap
_audit_creation_method SHELXL-97
_audit_update_record
;
2017-02-25 deposited with the CCDC.    2019-05-27 downloaded from the CCDC.
;
_cell_angle_alpha 90.00
_cell_angle_beta 90.00
_cell_angle_gamma 90.00
_cell_formula_units_Z 4
_cell_length_a 7.35830(10)
_cell_length_b 29.4166(5)
_cell_length_c 7.90080(10)
_cell_measurement_reflns_used 9950
_cell_measurement_temperature 273(2)
_cell_measurement_theta_max 28.16
_cell_measurement_theta_min 4.03
_cell_volume 1710.18(4)
_computing_cell_refinement 'Bruker SAINT'
_computing_data_collection 'Bruker APEX2'
_computing_data_reduction 'Bruker SAINT'
_computing_molecular_graphics 'Bruker SHELXTL'
_computing_publication_material 'Bruker SHELXTL'
_computing_structure_refinement 'SHELXL-97 (Sheldrick, 1997)'
_computing_structure_solution 'SHELXS-97 (Sheldrick, 1990)'
_diffrn_ambient_temperature 273(2)
_diffrn_measured_fraction_theta_full 0.968
_diffrn_measured_fraction_theta_max 0.968
_diffrn_measurement_device_type 'Bruker APEX-II CCD'
_diffrn_measurement_method '\f and \w scans'
_diffrn_radiation_monochromator graphite
_diffrn_radiation_source 'fine-focus sealed tube'
_diffrn_radiation_type MoK\a
_diffrn_radiation_wavelength 0.71073
_diffrn_reflns_av_R_equivalents 0.0278
_diffrn_reflns_av_sigmaI/netI 0.0138
_diffrn_reflns_limit_h_max 9
_diffrn_reflns_limit_h_min -9
_diffrn_reflns_limit_k_max 39
_diffrn_reflns_limit_k_min -38
_diffrn_reflns_limit_l_max 10
_diffrn_reflns_limit_l_min -10
_diffrn_reflns_number 17080
_diffrn_reflns_theta_full 28.18
_diffrn_reflns_theta_max 28.18
_diffrn_reflns_theta_min 4.03
_exptl_absorpt_coefficient_mu 1.712
_exptl_absorpt_correction_T_max 0.835
_exptl_absorpt_correction_T_min 0.745
_exptl_absorpt_correction_type multi-scan
_exptl_crystal_colour red
_exptl_crystal_density_diffrn 1.882
_exptl_crystal_density_method 'not measured'
_exptl_crystal_description Orthorhombic
_exptl_crystal_F_000 952
_exptl_crystal_size_max 0.20
_exptl_crystal_size_mid 0.14
_exptl_crystal_size_min 0.10
_refine_diff_density_max 0.952
_refine_diff_density_min -1.565
_refine_diff_density_rms 0.088
_refine_ls_extinction_method none
_refine_ls_goodness_of_fit_ref 1.280
_refine_ls_hydrogen_treatment mixed
_refine_ls_matrix_type full
_refine_ls_number_parameters 130
_refine_ls_number_reflns 2076
_refine_ls_number_restraints 0
_refine_ls_restrained_S_all 1.280
_refine_ls_R_factor_all 0.0426
_refine_ls_R_factor_gt 0.0379
_refine_ls_shift/su_max 0.000
_refine_ls_shift/su_mean 0.000
_refine_ls_structure_factor_coef Fsqd
_refine_ls_weighting_details 'calc w=1/[\s^2^(Fo^2^)+(0.0134P)^2^+4.7307P] where P=(Fo^2^+2Fc^2^)/3'
_refine_ls_weighting_scheme calc
_refine_ls_wR_factor_gt 0.0806
_refine_ls_wR_factor_ref 0.0827
_reflns_number_gt 1879
_reflns_number_total 2076
_reflns_threshold_expression >2sigma(I)
_cod_data_source_file c9nj00223e2.cif
_cod_data_source_block 2
_cod_depositor_comments
;
The following automatic conversions were performed:

'_symmetry_cell_setting' value 'Orthorhombic' changed to
'orthorhombic' according to
/home/data/users/saulius/crontab/automatic-downloads/rss-feeds/RSC/lib/dictionaries/cif_core.dic
dictionary named 'cif_core.dic' version 2.4.2 from 2011-04-26.

Automatic conversion script
Id: cif_fix_values 4973 2017-02-22 13:04:09Z antanas 

 Adding full bibliography for 7058420--7058421.cif.
;
_cod_original_sg_symbol_H-M Pnma
_cod_database_code 7058420

loop_
_symmetry_equiv_pos_as_xyz
'x, y, z'
'-x+1/2, -y, z+1/2'
'-x, y+1/2, -z'
'x+1/2, -y+1/2, -z+1/2'
'-x, -y, -z'
'x-1/2, y, -z-1/2'
'x, -y-1/2, z'
'-x-1/2, y-1/2, z-1/2'

loop_
_atom_site_label
_atom_site_type_symbol
_atom_site_fract_x
_atom_site_fract_y
_atom_site_fract_z
_atom_site_U_iso_or_equiv
_atom_site_adp_type
_atom_site_occupancy
_atom_site_symmetry_multiplicity
_atom_site_calc_flag
_atom_site_refinement_flags
Pd1 Pd 0.11964(6) 0.7500 0.80760(4) 0.03221(12) Uani 1 2 d S
Cl1 Cl 0.1191(2) 0.69444(4) 1.00805(12) 0.0564(3) Uani 1 1 d .
Cl2 Cl 0.2419(2) 0.57485(4) 0.78263(16) 0.0606(3) Uani 1 1 d .
N1 N 0.1232(7) 0.66093(11) 0.6390(4) 0.0502(10) Uani 1 1 d .
N2 N 0.1306(5) 0.70587(9) 0.6121(4) 0.0346(7) Uani 1 1 d .
C1 C 0.1125(6) 0.62550(11) 0.5226(4) 0.0340(7) Uani 1 1 d .
C6 C 0.0413(6) 0.62953(14) 0.3601(5) 0.0407(9) Uani 1 1 d .
C7 C 0.1556(6) 0.72554(12) 0.4669(5) 0.0393(9) Uani 1 1 d .
C4 C 0.0870(7) 0.55016(14) 0.3092(6) 0.0489(11) Uani 1 1 d .
C2 C 0.1664(5) 0.58223(12) 0.5764(5) 0.0367(8) Uani 1 1 d .
C3 C 0.1544(6) 0.54507(13) 0.4712(6) 0.0458(10) Uani 1 1 d .
C5 C 0.0314(7) 0.59229(15) 0.2553(6) 0.0458(10) Uani 1 1 d .
H2 H 0.121(6) 0.6547(13) 0.737(6) 0.043(12) Uiso 1 1 d .
H3 H 0.191(6) 0.5172(15) 0.509(6) 0.054(13) Uiso 1 1 d .
H4 H 0.082(6) 0.5249(15) 0.240(6) 0.056(13) Uiso 1 1 d .
H5 H -0.006(7) 0.5981(15) 0.149(6) 0.055(14) Uiso 1 1 d .
H6 H 0.000(6) 0.6564(14) 0.326(5) 0.040(11) Uiso 1 1 d .
H7 H 0.173(6) 0.7095(14) 0.367(5) 0.041(11) Uiso 1 1 d .

loop_
_atom_site_aniso_label
_atom_site_aniso_U_11
_atom_site_aniso_U_22
_atom_site_aniso_U_33
_atom_site_aniso_U_23
_atom_site_aniso_U_13
_atom_site_aniso_U_12
Pd1 0.0432(2) 0.0329(2) 0.02060(16) 0.000 -0.00089(16) 0.000
Cl1 0.0939(9) 0.0486(5) 0.0267(4) 0.0095(4) 0.0000(5) 0.0041(6)
Cl2 0.0784(9) 0.0448(5) 0.0586(7) 0.0130(5) -0.0269(6) 0.0010(6)
N1 0.095(3) 0.0297(16) 0.0258(15) 0.0032(12) -0.004(2) 0.0028(18)
N2 0.0494(19) 0.0285(13) 0.0258(13) -0.0001(11) -0.0024(14) 0.0037(14)
C1 0.040(2) 0.0295(16) 0.0328(17) 0.0011(13) 0.0038(16) -0.0002(15)
C6 0.053(3) 0.0363(19) 0.0332(18) 0.0022(15) -0.0010(18) 0.0005(18)
C7 0.061(3) 0.0318(18) 0.0255(16) -0.0008(14) 0.0031(17) 0.0025(17)
C4 0.055(3) 0.038(2) 0.054(2) -0.0122(19) 0.003(2) -0.0073(19)
C2 0.036(2) 0.0329(17) 0.0411(19) 0.0053(15) -0.0021(16) -0.0012(15)
C3 0.045(3) 0.0279(17) 0.065(3) -0.0002(18) 0.001(2) -0.0019(17)
C5 0.053(3) 0.049(2) 0.035(2) -0.0044(18) -0.0010(18) -0.013(2)

loop_
_atom_type_symbol
_atom_type_description
_atom_type_scat_dispersion_real
_atom_type_scat_dispersion_imag
_atom_type_scat_source
C C 0.0033 0.0016 'International Tables Vol C Tables 4.2.6.8 and 6.1.1.4'
H H 0.0000 0.0000 'International Tables Vol C Tables 4.2.6.8 and 6.1.1.4'
N N 0.0061 0.0033 'International Tables Vol C Tables 4.2.6.8 and 6.1.1.4'
Cl Cl 0.1484 0.1585 'International Tables Vol C Tables 4.2.6.8 and 6.1.1.4'
Pd Pd -0.9988 1.0072 'International Tables Vol C Tables 4.2.6.8 and 6.1.1.4'

loop_
_geom_angle_atom_site_label_1
_geom_angle_atom_site_label_2
_geom_angle_atom_site_label_3
_geom_angle
_geom_angle_site_symmetry_1
_geom_angle_site_symmetry_3
N2 Pd1 N2 80.01(16) . 7_575
N2 Pd1 Cl1 173.74(9) . 7_575
N2 Pd1 Cl1 94.05(8) 7_575 7_575
N2 Pd1 Cl1 94.05(8) . .
N2 Pd1 Cl1 173.75(9) 7_575 .
Cl1 Pd1 Cl1 91.81(5) 7_575 .
N2 N1 C1 129.5(3) . .
C7 N2 N1 125.9(3) . .
C7 N2 Pd1 113.3(2) . .
N1 N2 Pd1 120.7(2) . .
C6 C1 N1 124.5(3) . .
C6 C1 C2 117.7(3) . .
N1 C1 C2 117.7(3) . .
C5 C6 C1 120.5(4) . .
N2 C7 C7 116.5(2) . 7_575
C5 C4 C3 119.5(4) . .
C3 C2 C1 121.4(4) . .
C3 C2 Cl2 119.2(3) . .
C1 C2 Cl2 119.3(3) . .
C2 C3 C4 119.8(4) . .
C4 C5 C6 121.1(4) . .

loop_
_geom_bond_atom_site_label_1
_geom_bond_atom_site_label_2
_geom_bond_distance
_geom_bond_site_symmetry_2
Pd1 N2 2.020(3) .
Pd1 N2 2.020(3) 7_575
Pd1 Cl1 2.2759(10) 7_575
Pd1 Cl1 2.2759(10) .
Cl2 C2 1.735(4) .
N1 N2 1.340(4) .
N1 C1 1.392(5) .
N2 C7 1.298(4) .
C1 C6 1.392(5) .
C1 C2 1.399(5) .
C6 C5 1.375(6) .
C7 C7 1.439(7) 7_575
C4 C5 1.373(6) .
C4 C3 1.380(6) .
C2 C3 1.376(5) .
